data_1575922
loop_
_publ_author_name
'He, Yueyue'
'Wu, Shufang'
'Li, Xiaofei'
'Wang, Qi'
'Zhao, Ruifang'
'Pan, Lin'
'Qin, Chengbing'
'Zhang, Xian-Ming'
'Fu, Dongying'

_publ_section_title
;
 Constructing a photoferroelectric semiconductor by regulating
 non-covalent interactions through halogen substitution.
;
_journal_issue 44
_journal_name_full 'Chemical science'
_journal_page_first 20948
_journal_page_last 20958
_journal_paper_doi 10.1039/d5sc05946a
_journal_volume 16
_journal_year 2025
_chemical_formula_moiety 'Br4 Pb, 2(C3 H9 Cl N)'
_chemical_formula_sum 'C6 H18 Br4 Cl2 N2 Pb'
_chemical_formula_weight 715.92
_space_group_crystal_system orthorhombic
_space_group_IT_number 36
_space_group_name_Hall 'C 2c -2'
_space_group_name_H-M_alt 'C m c 21'
_atom_sites_solution_hydrogens geom
_atom_sites_solution_primary direct
_audit_creation_date 2024-11-10
_audit_creation_method
;
Olex2 1.5
(compiled 2024.02.16 svn.r378c4104 for OlexSys, GUI svn.r6928)
;
_audit_update_record
;
2024-11-27 deposited with the CCDC.	2025-09-30 downloaded from the CCDC.
;
_cell_angle_alpha 90
_cell_angle_beta 90
_cell_angle_gamma 90
_cell_formula_units_Z 4
_cell_length_a 27.1369(14)
_cell_length_b 8.3450(3)
_cell_length_c 8.1438(3)
_cell_measurement_reflns_used 5141
_cell_measurement_temperature 300.15
_cell_measurement_theta_max 30.6950
_cell_measurement_theta_min 2.5140
_cell_volume 1844.22(13)
_computing_molecular_graphics 'Olex2 1.5 (Dolomanov et al., 2009)'
_computing_publication_material 'Olex2 1.5 (Dolomanov et al., 2009)'
_computing_structure_refinement 'SHELXL 2018/3 (Sheldrick, 2015)'
_computing_structure_solution 'SHELXS  (Sheldrick, 2008)'
_diffrn_ambient_temperature 300.15
_diffrn_measured_fraction_theta_full 0.999
_diffrn_measured_fraction_theta_max 0.917
_diffrn_measurement_device_type 'CCD area detector'
_diffrn_radiation_type MoK\a
_diffrn_radiation_wavelength 0.71073
_diffrn_reflns_av_R_equivalents 0.0767
_diffrn_reflns_av_unetI/netI 0.0581
_diffrn_reflns_Laue_measured_fraction_full 0.999
_diffrn_reflns_Laue_measured_fraction_max 0.917
_diffrn_reflns_limit_h_max 37
_diffrn_reflns_limit_h_min -38
_diffrn_reflns_limit_k_max 11
_diffrn_reflns_limit_k_min -11
_diffrn_reflns_limit_l_max 11
_diffrn_reflns_limit_l_min -11
_diffrn_reflns_number 12754
_diffrn_reflns_point_group_measured_fraction_full 0.999
_diffrn_reflns_point_group_measured_fraction_max 0.860
_diffrn_reflns_theta_full 25.242
_diffrn_reflns_theta_max 30.719
_diffrn_reflns_theta_min 2.553
_exptl_absorpt_coefficient_mu 18.084
_exptl_crystal_colour colourless
_exptl_crystal_colour_primary colourless
_exptl_crystal_density_diffrn 2.579
_exptl_crystal_description plate
_exptl_crystal_F_000 1296
_refine_diff_density_max 2.164
_refine_diff_density_min -1.777
_refine_diff_density_rms 0.293
_refine_ls_abs_structure_details
;
 Refined as an inversion twin.
;
_refine_ls_abs_structure_Flack 0.492(14)
_refine_ls_extinction_method none
_refine_ls_goodness_of_fit_ref 1.008
_refine_ls_hydrogen_treatment constr
_refine_ls_matrix_type full
_refine_ls_number_parameters 75
_refine_ls_number_reflns 2509
_refine_ls_number_restraints 24
_refine_ls_restrained_S_all 1.012
_refine_ls_R_factor_all 0.0803
_refine_ls_R_factor_gt 0.0577
_refine_ls_shift/su_max 0.001
_refine_ls_shift/su_mean 0.000
_refine_ls_structure_factor_coef Fsqd
_refine_ls_weighting_details 'w=1/[\s^2^(Fo^2^)+(0.1078P)^2^] where P=(Fo^2^+2Fc^2^)/3'
_refine_ls_weighting_scheme calc
_refine_ls_wR_factor_gt 0.1512
_refine_ls_wR_factor_ref 0.1597
_reflns_Friedel_coverage 0.758
_reflns_Friedel_fraction_full 0.999
_reflns_Friedel_fraction_max 0.794
_reflns_number_gt 1920
_reflns_number_total 2509
_reflns_threshold_expression 'I > 2\s(I)'
_cod_data_source_file d5sc05946a2.cif
_cod_data_source_block exp_300K
_cod_depositor_comments 'Adding full bibliography for 1575922--1575924.cif.'
_cod_original_cell_volume 1844.22(14)
_cod_database_code 1575922
_shelx_shelxl_version_number 2018/3
_shelx_space_group_comment
;
The symmetry employed for this shelxl refinement is uniquely defined
by the following loop, which should always be used as a source of
symmetry information in preference to the above space-group names.
They are only intended as comments.
;
_olex2_refinement_description
;
1. Twinned data refinement
 Scales: 0.508(14)
 0.492(14)
2. Fixed Uiso
 At 1.2 times of:
  All C(H,H) groups, All N(H,H,H) groups
3. Restrained distances
 C2-C3
 1.5 with sigma of 0.02
 C2-C1
 1.5 with sigma of 0.02
 N1-C1
 1.47 with sigma of 0.02
 Pb1-Br1
 3.04 with sigma of 0.001
4. Rigid bond restraints
 N1
 with sigma for 1-2 distances of 0.01 and sigma for 1-3 distances of 0.01
 C3
 with sigma for 1-2 distances of 0.01 and sigma for 1-3 distances of 0.01
 C2, C3
 with sigma for 1-2 distances of 0.01 and sigma for 1-3 distances of 0.01
5. Uiso/Uaniso restraints and constraints
Uanis(C3) \\sim Ueq: with sigma of 0.01 and sigma for terminal atoms of 0.02
Uanis(C2) \\sim Ueq, Uanis(C1) \\sim Ueq: with sigma of 0.01 and sigma for
terminal atoms of 0.02
6.a Secondary CH2 refined with riding coordinates:
 C3(H3A,H3B), C2(H2A,H2B), C1(H1D,H1E)
6.b Idealised Me refined as rotating group:
 N1(H1A,H1B,H1C)
;
_olex2_submission_special_instructions 'No special instructions were received'

loop_
_space_group_symop_operation_xyz
'x, y, z'
'-x, -y, z+1/2'
'-x, y, z'
'x, -y, z+1/2'
'x+1/2, y+1/2, z'
'-x+1/2, -y+1/2, z+1/2'
'-x+1/2, y+1/2, z'
'x+1/2, -y+1/2, z+1/2'

loop_
_atom_site_label
_atom_site_type_symbol
_atom_site_fract_x
_atom_site_fract_y
_atom_site_fract_z
_atom_site_U_iso_or_equiv
_atom_site_adp_type
_atom_site_occupancy
_atom_site_site_symmetry_order
_atom_site_calc_flag
_atom_site_refinement_flags_posn
_atom_site_refinement_flags_adp
_atom_site_refinement_flags_occupancy
_atom_site_disorder_assembly
_atom_site_disorder_group
Pb1 Pb 0.500000 0.73797(4) 0.50161(4) 0.04245(9) Uani 1 2 d DS T P . .
Br3 Br 0.500000 0.42308(16) 0.6763(2) 0.0844(5) Uani 1 2 d S T P . .
Br1 Br 0.500000 1.05128(8) 0.30988(11) 0.0580(3) Uani 1 2 d DS T P . .
Br2 Br 0.60944(4) 0.76930(12) 0.48298(16) 0.0712(3) Uani 1 1 d . . . . .
N1 N 0.5919(4) 0.1617(11) 0.5751(11) 0.083(3) Uani 1 1 d D . . . .
H1A H 0.611664 0.078862 0.595420 0.100 Uiso 1 1 calc R U . . .
H1B H 0.564069 0.126695 0.529893 0.100 Uiso 1 1 calc R U . . .
H1C H 0.585139 0.212259 0.668573 0.100 Uiso 1 1 calc R U . . .
C3 C 0.6939(4) 0.3898(18) 0.3616(18) 0.109(4) Uani 1 1 d D U . . .
H3A H 0.684327 0.500709 0.377356 0.131 Uiso 1 1 calc R U . . .
H3B H 0.687268 0.357554 0.249351 0.131 Uiso 1 1 calc R U . . .
Cl1 Cl 0.76171(7) 0.3516(3) 0.4238(3) 0.0597(6) Uani 1 1 d . . . . .
C2 C 0.6697(4) 0.2783(17) 0.486(2) 0.136(4) Uani 1 1 d D U . . .
H2A H 0.683596 0.171675 0.475075 0.163 Uiso 1 1 calc R U . . .
H2B H 0.677018 0.316074 0.596421 0.163 Uiso 1 1 calc R U . . .
C1 C 0.6159(4) 0.2699(14) 0.4644(18) 0.121(5) Uani 1 1 d D U . . .
H1D H 0.602204 0.376230 0.479593 0.146 Uiso 1 1 calc R U . . .
H1E H 0.608914 0.236946 0.352647 0.146 Uiso 1 1 calc R U . . .

loop_
_atom_site_aniso_label
_atom_site_aniso_U_11
_atom_site_aniso_U_22
_atom_site_aniso_U_33
_atom_site_aniso_U_23
_atom_site_aniso_U_13
_atom_site_aniso_U_12
Pb1 0.05883(19) 0.03063(14) 0.03789(15) -0.00132(18) 0.000 0.000
Br3 0.1529(14) 0.0424(6) 0.0578(7) 0.0175(6) 0.000 0.000
Br1 0.0905(8) 0.0415(6) 0.0419(5) 0.0083(5) 0.000 0.000
Br2 0.0550(5) 0.0828(6) 0.0757(8) 0.0064(6) 0.0018(6) 0.0102(4)
N1 0.087(6) 0.082(6) 0.081(6) -0.008(5) 0.019(5) -0.026(5)
C3 0.100(6) 0.108(6) 0.119(6) 0.000(5) -0.001(5) 0.003(5)
Cl1 0.0430(9) 0.0497(11) 0.0862(15) 0.0036(11) -0.0086(10) -0.0087(9)
C2 0.136(7) 0.140(7) 0.132(7) 0.003(5) 0.004(6) -0.010(5)
C1 0.127(7) 0.120(7) 0.117(8) 0.008(6) 0.004(6) 0.003(6)

loop_
_atom_type_symbol
_atom_type_description
_atom_type_scat_dispersion_real
_atom_type_scat_dispersion_imag
_atom_type_scat_source
C C 0.0033 0.0016 'International Tables Vol C Tables 4.2.6.8 and 6.1.1.4'
H H 0.0000 0.0000 'International Tables Vol C Tables 4.2.6.8 and 6.1.1.4'
Br Br -0.2901 2.4595 'International Tables Vol C Tables 4.2.6.8 and 6.1.1.4'
Cl Cl 0.1484 0.1585 'International Tables Vol C Tables 4.2.6.8 and 6.1.1.4'
N N 0.0061 0.0033 'International Tables Vol C Tables 4.2.6.8 and 6.1.1.4'
Pb Pb -3.3944 10.1111 'International Tables Vol C Tables 4.2.6.8 and 6.1.1.4'

loop_
_geom_angle_atom_site_label_1
_geom_angle_atom_site_label_2
_geom_angle_atom_site_label_3
_geom_angle
_geom_angle_site_symmetry_1
_geom_angle_site_symmetry_3
_geom_angle_publ_flag
Br3 Pb1 Br3 91.533(19) 2_664 . ?
Br3 Pb1 Br1 177.59(4) . . ?
Br3 Pb1 Br1 96.58(4) . 2_675 ?
Br3 Pb1 Br1 86.06(3) 2_664 . ?
Br3 Pb1 Br1 171.89(3) 2_664 2_675 ?
Br3 Pb1 Br2 89.67(3) 2_664 . ?
Br3 Pb1 Br2 89.67(3) 2_664 3_655 ?
Br1 Pb1 Br1 85.833(11) . 2_675 ?
Br2 Pb1 Br3 95.81(2) . . ?
Br2 Pb1 Br3 95.81(2) 3_655 . ?
Br2 Pb1 Br1 89.51(2) 3_655 2_675 ?
Br2 Pb1 Br1 84.19(2) 3_655 . ?
Br2 Pb1 Br1 89.51(2) . 2_675 ?
Br2 Pb1 Br1 84.19(2) . . ?
Br2 Pb1 Br2 168.38(4) 3_655 . ?
Pb1 Br3 Pb1 145.34(6) 2_665 . ?
Pb1 Br1 Pb1 155.86(3) . 2_674 ?
H1A N1 H1B 109.5 . . ?
H1A N1 H1C 109.5 . . ?
H1B N1 H1C 109.5 . . ?
C1 N1 H1A 109.5 . . ?
C1 N1 H1B 109.5 . . ?
C1 N1 H1C 109.5 . . ?
H3A C3 H3B 109.8 . . ?
Cl1 C3 H3A 112.2 . . ?
Cl1 C3 H3B 112.2 . . ?
C2 C3 H3A 112.2 . . ?
C2 C3 H3B 112.2 . . ?
C2 C3 Cl1 97.7(8) . . ?
C3 C2 H2A 109.2 . . ?
C3 C2 H2B 109.2 . . ?
H2A C2 H2B 107.9 . . ?
C1 C2 C3 112.0(12) . . ?
C1 C2 H2A 109.2 . . ?
C1 C2 H2B 109.2 . . ?
N1 C1 C2 113.8(11) . . ?
N1 C1 H1D 108.8 . . ?
N1 C1 H1E 108.8 . . ?
C2 C1 H1D 108.8 . . ?
C2 C1 H1E 108.8 . . ?
H1D C1 H1E 107.7 . . ?

loop_
_geom_bond_atom_site_label_1
_geom_bond_atom_site_label_2
_geom_bond_distance
_geom_bond_site_symmetry_2
_geom_bond_publ_flag
Pb1 Br3 2.9704(16) 2_664 ?
Pb1 Br3 2.9883(14) . ?
Pb1 Br1 3.0653(9) 2_675 ?
Pb1 Br1 3.0453(7) . ?
Pb1 Br2 2.9851(11) 3_655 ?
Pb1 Br2 2.9852(11) . ?
N1 H1A 0.8900 . ?
N1 H1B 0.8900 . ?
N1 H1C 0.8900 . ?
N1 C1 1.432(14) . ?
C3 H3A 0.9700 . ?
C3 H3B 0.9700 . ?
C3 Cl1 1.934(13) . ?
C3 C2 1.527(17) . ?
C2 H2A 0.9700 . ?
C2 H2B 0.9700 . ?
C2 C1 1.473(14) . ?
C1 H1D 0.9700 . ?
C1 H1E 0.9700 . ?

loop_
_geom_torsion_atom_site_label_1
_geom_torsion_atom_site_label_2
_geom_torsion_atom_site_label_3
_geom_torsion_atom_site_label_4
_geom_torsion
_geom_torsion_site_symmetry_1
_geom_torsion_site_symmetry_2
_geom_torsion_site_symmetry_3
_geom_torsion_site_symmetry_4
_geom_torsion_publ_flag
C3 C2 C1 N1 177.7(11) . . . . ?
Cl1 C3 C2 C1 -176.0(11) . . . . ?

loop_
_twin_individual_id
_twin_individual_mass_fraction_refined
1 0.508(14)
2 0.492(14)
